data_2312539
loop_
_publ_author_name
'Klein-Hessling, Christian'
'Blockhaus, Tobias'
'S&#xfc;nkel, Karlheinz'

_publ_section_title
;
 Synthesis, spectroscopic and crystallographic characterization of various
 cymantrenyl thioethers
 [Mn{C<sub>5</sub>H<sub>x</sub>Br<sub>y</sub>(SMe)<sub>z</sub>}(PPh<sub>3</sub>)(CO)<sub>2</sub>].
;
_journal_coeditor_code QF3063
_journal_issue 8
_journal_name_full 'Acta crystallographica. Section C, Structural chemistry'
_journal_paper_doi 10.1107/S205322962400603X
_journal_volume 80
_journal_year 2024
_chemical_formula_iupac '[Mn (C10 H15 S) (C18 H15 P) (C O)2]'
_chemical_formula_moiety 'C30 H30 Mn O2 P S5'
_chemical_formula_sum 'C30 H30 Mn O2 P S5'
_chemical_formula_weight 668.75
_chemical_name_systematic
Dicarbonyl[\h^5^-1,2,3,4,5-pentakis(methylsulfanyl)cyclopentadienyl](triphenylphosphane-\k<i>P</i>)manganese
_space_group_crystal_system monoclinic
_space_group_IT_number 14
_space_group_name_Hall '-P 2ybc'
_space_group_name_H-M_alt 'P 1 21/c 1'
_atom_sites_solution_hydrogens geom
_atom_sites_solution_primary dual
_audit_creation_method SHELXL-2018/3
_cell_angle_alpha 90
_cell_angle_beta 107.9340(10)
_cell_angle_gamma 90
_cell_formula_units_Z 4
_cell_length_a 12.5274(5)
_cell_length_b 13.6748(5)
_cell_length_c 17.9841(7)
_cell_measurement_reflns_used 9916
_cell_measurement_temperature 107(2)
_cell_measurement_theta_max 27.1047
_cell_measurement_theta_min 2.7945
_cell_volume 2931.2(2)
_computing_cell_refinement
;
APEX2 (Bruker, 2011)
;
_computing_data_collection
;
APEX2 (Bruker, 2011)
;
_computing_data_reduction
;
SAINT (Bruker, 2011)
;
_computing_publication_material
;
<i>Mercury</i> (Macrae <i>et al.</i>, 2020)
;
_computing_structure_refinement
;
SHELXL2018 (Sheldrick, 2015<i>b</i>)
;
_computing_structure_solution
;
SHELXT2014 (Sheldrick, 2015<i>a</i>)
;
_diffrn_ambient_temperature 107
_diffrn_detector_area_resol_mean 7.3910
_diffrn_measured_fraction_theta_full 0.998
_diffrn_measured_fraction_theta_max 0.999
_diffrn_measurement_device_type 'Bruker D8 VENTURE'
_diffrn_measurement_method 'mix of omega and phi scans'
_diffrn_radiation_type 'Mo K\a'
_diffrn_radiation_wavelength 0.71073
_diffrn_reflns_av_R_equivalents 0.0558
_diffrn_reflns_av_unetI/netI 0.0344
_diffrn_reflns_limit_h_max 16
_diffrn_reflns_limit_h_min -16
_diffrn_reflns_limit_k_max 17
_diffrn_reflns_limit_k_min -17
_diffrn_reflns_limit_l_max 23
_diffrn_reflns_limit_l_min -23
_diffrn_reflns_number 46511
_diffrn_reflns_theta_full 25.242
_diffrn_reflns_theta_max 27.121
_diffrn_reflns_theta_min 2.979
_diffrn_source 'rotating anode generator'
_exptl_absorpt_coefficient_mu 0.890
_exptl_absorpt_correction_T_max 0.7455
_exptl_absorpt_correction_T_min 0.7143
_exptl_absorpt_correction_type multi-scan
_exptl_absorpt_process_details
;
(SADABS2016; Krause <i>et al.</i>,  2015)
;
_exptl_crystal_colour yellow
_exptl_crystal_density_diffrn 1.515
_exptl_crystal_density_method 'not measured'
_exptl_crystal_description block
_exptl_crystal_F_000 1384
_exptl_crystal_size_max 0.030
_exptl_crystal_size_mid 0.030
_exptl_crystal_size_min 0.020
_refine_diff_density_max 0.412
_refine_diff_density_min -0.502
_refine_ls_extinction_method none
_refine_ls_goodness_of_fit_ref 1.041
_refine_ls_hydrogen_treatment constr
_refine_ls_matrix_type full
_refine_ls_number_parameters 357
_refine_ls_number_reflns 6471
_refine_ls_number_restraints 0
_refine_ls_restrained_S_all 1.041
_refine_ls_R_factor_all 0.0408
_refine_ls_R_factor_gt 0.0300
_refine_ls_shift/su_max 0.001
_refine_ls_shift/su_mean 0.000
_refine_ls_structure_factor_coef Fsqd
_refine_ls_weighting_details 'w=1/[\s^2^(Fo^2^)+(0.0268P)^2^+3.0744P] where P=(Fo^2^+2Fc^2^)/3'
_refine_ls_weighting_scheme calc
_refine_ls_wR_factor_gt 0.0695
_refine_ls_wR_factor_ref 0.0757
_reflns_number_gt 5457
_reflns_number_total 6471
_reflns_threshold_expression 'I > 2\s(I)'
_cod_data_source_file qf3063.cif
_cod_data_source_block compd_11
_cod_original_sg_symbol_H-M 'P 21/c'
_cod_database_code 2312539
_shelx_space_group_comment
;
The symmetry employed for this shelxl refinement is uniquely defined
by the following loop, which should always be used as a source of
symmetry information in preference to the above space-group names.
They are only intended as comments.
;
_shelx_estimated_absorpt_t_min 0.974
_shelx_estimated_absorpt_t_max 0.982

loop_
_space_group_symop_operation_xyz
'x, y, z'
'-x, y+1/2, -z+1/2'
'-x, -y, -z'
'x, -y-1/2, z-1/2'

loop_
_atom_site_type_symbol
_atom_site_label
_atom_site_fract_x
_atom_site_fract_y
_atom_site_fract_z
_atom_site_U_iso_or_equiv
_atom_site_adp_type
_atom_site_calc_flag
_atom_site_occupancy
_atom_site_disorder_assembly
_atom_site_disorder_group
C C1 0.83539(16) 0.29472(14) 0.76384(11) 0.0125(4) Uani d 1 . .
C C2 0.78895(16) 0.26517(14) 0.68393(12) 0.0135(4) Uani d 1 . .
C C3 0.87147(16) 0.28357(14) 0.64538(11) 0.0137(4) Uani d 1 . .
C C4 0.96808(16) 0.32536(14) 0.70010(11) 0.0131(4) Uani d 1 . .
C C5 0.94590(16) 0.33082(14) 0.77426(11) 0.0122(4) Uani d 1 . .
C C6 0.78109(18) 0.46298(16) 0.58931(13) 0.0182(4) Uani d 1 . .
C C7 0.91475(17) 0.52416(15) 0.71980(12) 0.0159(4) Uani d 1 . .
C C11 0.7707(2) 0.14652(16) 0.84312(14) 0.0256(5) Uani d 1 . .
H H11A 0.707174 0.121871 0.800406 0.038 Uiso calc 1 . .
H H11B 0.762567 0.125891 0.893290 0.038 Uiso calc 1 . .
H H11C 0.840774 0.120232 0.837860 0.038 Uiso calc 1 . .
C C12 0.7201(2) 0.07918(17) 0.64081(16) 0.0309(6) Uani d 1 . .
H H12A 0.756807 0.076923 0.599926 0.046 Uiso calc 1 . .
H H12B 0.659383 0.030940 0.629301 0.046 Uiso calc 1 . .
H H12C 0.775142 0.064165 0.691476 0.046 Uiso calc 1 . .
C C13 0.9611(2) 0.15832(17) 0.56224(13) 0.0239(5) Uani d 1 . .
H H13A 1.034358 0.186743 0.589965 0.036 Uiso calc 1 . .
H H13B 0.962295 0.132937 0.511550 0.036 Uiso calc 1 . .
H H13C 0.944694 0.104879 0.593374 0.036 Uiso calc 1 . .
C C14 1.0675(2) 0.42142(17) 0.60000(13) 0.0236(5) Uani d 1 . .
H H14A 1.024044 0.380411 0.556497 0.035 Uiso calc 1 . .
H H14B 1.137165 0.442087 0.590701 0.035 Uiso calc 1 . .
H H14C 1.023285 0.479200 0.604037 0.035 Uiso calc 1 . .
C C15 1.07197(18) 0.25387(16) 0.91484(12) 0.0206(5) Uani d 1 . .
H H15A 1.003813 0.229547 0.924446 0.031 Uiso calc 1 . .
H H15B 1.130852 0.263273 0.964824 0.031 Uiso calc 1 . .
H H15C 1.097329 0.206310 0.883143 0.031 Uiso calc 1 . .
C C21 0.68358(17) 0.52150(14) 0.80934(11) 0.0127(4) Uani d 1 . .
C C22 0.78584(17) 0.51244(14) 0.86795(12) 0.0149(4) Uani d 1 . .
H H22 0.850027 0.490340 0.855295 0.018 Uiso calc 1 . .
C C23 0.79473(18) 0.53553(15) 0.94503(12) 0.0181(4) Uani d 1 . .
H H23 0.864998 0.529479 0.984609 0.022 Uiso calc 1 . .
C C24 0.70221(19) 0.56707(15) 0.96413(12) 0.0192(4) Uani d 1 . .
H H24 0.708087 0.581327 1.016945 0.023 Uiso calc 1 . .
C C25 0.59997(18) 0.57802(16) 0.90576(13) 0.0204(5) Uani d 1 . .
H H25 0.536154 0.600412 0.918756 0.024 Uiso calc 1 . .
C C26 0.59083(18) 0.55641(16) 0.82878(12) 0.0182(4) Uani d 1 . .
H H26 0.521193 0.565378 0.789064 0.022 Uiso calc 1 . .
C C31 0.54838(16) 0.41557(14) 0.67273(11) 0.0123(4) Uani d 1 . .
C C32 0.50516(17) 0.40075(14) 0.59230(12) 0.0148(4) Uani d 1 . .
H H32 0.544190 0.426062 0.558829 0.018 Uiso calc 1 . .
C C33 0.40608(17) 0.34962(15) 0.56055(12) 0.0176(4) Uani d 1 . .
H H33 0.376488 0.341291 0.505565 0.021 Uiso calc 1 . .
C C34 0.35043(18) 0.31075(16) 0.60931(13) 0.0204(5) Uani d 1 . .
H H34 0.281374 0.277189 0.587808 0.025 Uiso calc 1 . .
C C35 0.39548(19) 0.32083(17) 0.68930(13) 0.0223(5) Uani d 1 . .
H H35 0.358677 0.291637 0.722675 0.027 Uiso calc 1 . .
C C36 0.49376(17) 0.37304(15) 0.72148(12) 0.0166(4) Uani d 1 . .
H H36 0.523817 0.379817 0.776584 0.020 Uiso calc 1 . .
C C51 0.62613(16) 0.60824(14) 0.66044(11) 0.0119(4) Uani d 1 . .
C C52 0.70379(17) 0.68375(15) 0.66788(12) 0.0149(4) Uani d 1 . .
H H52 0.780817 0.672174 0.694765 0.018 Uiso calc 1 . .
C C53 0.66970(18) 0.77576(15) 0.63639(12) 0.0165(4) Uani d 1 . .
H H53 0.723525 0.826350 0.641772 0.020 Uiso calc 1 . .
C C54 0.55753(18) 0.79394(15) 0.59720(12) 0.0176(4) Uani d 1 . .
H H54 0.534531 0.856712 0.575546 0.021 Uiso calc 1 . .
C C55 0.47930(18) 0.72024(16) 0.58977(12) 0.0186(4) Uani d 1 . .
H H55 0.402407 0.732360 0.562848 0.022 Uiso calc 1 . .
C C56 0.51305(17) 0.62829(15) 0.62171(12) 0.0163(4) Uani d 1 . .
H H56 0.458540 0.578477 0.617134 0.020 Uiso calc 1 . .
Mn Mn1 0.82771(2) 0.42018(2) 0.68787(2) 0.01044(8) Uani d 1 . .
O O1 0.75636(16) 0.48643(13) 0.52464(9) 0.0334(4) Uani d 1 . .
O O2 0.97898(13) 0.58724(11) 0.74077(10) 0.0245(4) Uani d 1 . .
P P1 0.67503(4) 0.48976(4) 0.70839(3) 0.01046(10) Uani d 1 . .
S S1 0.77351(4) 0.27881(4) 0.83908(3) 0.01521(11) Uani d 1 . .
S S2 0.66271(4) 0.20100(4) 0.64403(3) 0.02024(12) Uani d 1 . .
S S3 0.85401(4) 0.25121(4) 0.54721(3) 0.01705(11) Uani d 1 . .
S S4 1.10035(4) 0.35255(4) 0.68976(3) 0.01745(11) Uani d 1 . .
S S5 1.04219(4) 0.36957(4) 0.86318(3) 0.01510(11) Uani d 1 . .

loop_
_atom_site_aniso_label
_atom_site_aniso_U_11
_atom_site_aniso_U_22
_atom_site_aniso_U_33
_atom_site_aniso_U_12
_atom_site_aniso_U_13
_atom_site_aniso_U_23
C1 0.0143(9) 0.0118(9) 0.0121(9) 0.0015(7) 0.0049(8) 0.0010(7)
C2 0.0127(9) 0.0124(9) 0.0147(10) 0.0004(7) 0.0032(8) -0.0001(8)
C3 0.0149(10) 0.0141(9) 0.0119(9) 0.0008(8) 0.0041(8) -0.0006(8)
C4 0.0132(9) 0.0124(9) 0.0139(10) 0.0034(7) 0.0044(8) 0.0004(8)
C5 0.0108(9) 0.0130(9) 0.0115(9) 0.0018(7) 0.0017(7) 0.0006(7)
C6 0.0188(10) 0.0194(10) 0.0186(11) 0.0074(8) 0.0088(9) 0.0013(9)
C7 0.0138(10) 0.0167(10) 0.0181(10) 0.0039(8) 0.0061(8) 0.0033(8)
C11 0.0357(13) 0.0184(11) 0.0272(12) -0.0004(10) 0.0162(11) 0.0036(9)
C12 0.0292(13) 0.0203(12) 0.0430(15) -0.0031(10) 0.0108(11) -0.0089(11)
C13 0.0310(13) 0.0217(11) 0.0210(11) 0.0055(10) 0.0108(10) -0.0035(9)
C14 0.0261(12) 0.0268(12) 0.0203(11) -0.0065(9) 0.0105(9) 0.0010(9)
C15 0.0220(11) 0.0231(11) 0.0141(10) 0.0050(9) 0.0018(9) 0.0046(9)
C21 0.0178(10) 0.0110(9) 0.0098(9) -0.0010(8) 0.0050(8) 0.0013(7)
C22 0.0159(10) 0.0145(9) 0.0144(10) 0.0007(8) 0.0047(8) 0.0002(8)
C23 0.0202(11) 0.0187(10) 0.0124(10) 0.0007(8) 0.0005(8) -0.0005(8)
C24 0.0309(12) 0.0175(10) 0.0099(10) 0.0007(9) 0.0075(9) -0.0017(8)
C25 0.0213(11) 0.0239(11) 0.0190(11) 0.0043(9) 0.0107(9) -0.0025(9)
C26 0.0172(10) 0.0216(11) 0.0153(10) 0.0030(8) 0.0042(8) -0.0005(8)
C31 0.0105(9) 0.0130(9) 0.0125(9) 0.0026(7) 0.0022(7) -0.0004(7)
C32 0.0160(10) 0.0158(10) 0.0141(10) 0.0014(8) 0.0067(8) 0.0002(8)
C33 0.0179(10) 0.0181(10) 0.0131(10) 0.0036(8) -0.0007(8) -0.0043(8)
C34 0.0138(10) 0.0209(11) 0.0251(12) -0.0034(8) 0.0037(9) -0.0070(9)
C35 0.0211(11) 0.0241(11) 0.0240(12) -0.0060(9) 0.0103(9) -0.0003(9)
C36 0.0166(10) 0.0201(10) 0.0129(10) -0.0027(8) 0.0046(8) -0.0005(8)
C51 0.0144(9) 0.0137(9) 0.0086(9) 0.0020(7) 0.0050(7) 0.0004(7)
C52 0.0156(10) 0.0169(10) 0.0124(9) 0.0009(8) 0.0045(8) 0.0010(8)
C53 0.0202(10) 0.0165(10) 0.0136(10) -0.0030(8) 0.0061(8) -0.0002(8)
C54 0.0238(11) 0.0152(10) 0.0150(10) 0.0049(8) 0.0079(9) 0.0038(8)
C55 0.0148(10) 0.0216(11) 0.0191(10) 0.0042(8) 0.0049(8) 0.0022(9)
C56 0.0133(10) 0.0194(10) 0.0167(10) -0.0001(8) 0.0052(8) 0.0009(8)
Mn1 0.01027(14) 0.01196(14) 0.00930(14) 0.00097(11) 0.00335(11) 0.00041(11)
O1 0.0463(11) 0.0411(10) 0.0159(8) 0.0217(9) 0.0141(8) 0.0122(8)
O2 0.0202(8) 0.0175(8) 0.0339(9) -0.0040(6) 0.0057(7) 0.0003(7)
P1 0.0101(2) 0.0124(2) 0.0089(2) 0.00042(18) 0.00284(18) 0.00015(19)
S1 0.0178(2) 0.0160(2) 0.0142(2) 0.00022(19) 0.0084(2) 0.00203(19)
S2 0.0159(3) 0.0197(3) 0.0236(3) -0.0019(2) 0.0038(2) -0.0038(2)
S3 0.0190(3) 0.0211(3) 0.0107(2) 0.0018(2) 0.0041(2) -0.0033(2)
S4 0.0118(2) 0.0233(3) 0.0186(3) 0.0008(2) 0.0067(2) 0.0014(2)
S5 0.0138(2) 0.0182(2) 0.0109(2) 0.00023(19) 0.00027(18) -0.00120(19)

loop_
_atom_type_symbol
_atom_type_description
_atom_type_scat_dispersion_real
_atom_type_scat_dispersion_imag
_atom_type_scat_source
C C 0.0033 0.0016 'International Tables Vol C Tables 4.2.6.8 and 6.1.1.4'
H H 0.0000 0.0000 'International Tables Vol C Tables 4.2.6.8 and 6.1.1.4'
Mn Mn 0.3368 0.7283 'International Tables Vol C Tables 4.2.6.8 and 6.1.1.4'
O O 0.0106 0.0060 'International Tables Vol C Tables 4.2.6.8 and 6.1.1.4'
P P 0.1023 0.0942 'International Tables Vol C Tables 4.2.6.8 and 6.1.1.4'
S S 0.1246 0.1234 'International Tables Vol C Tables 4.2.6.8 and 6.1.1.4'

loop_
_geom_angle_atom_site_label_1
_geom_angle_atom_site_label_2
_geom_angle_atom_site_label_3
_geom_angle_site_symmetry_1
_geom_angle_site_symmetry_3
_geom_angle
_geom_angle_publ_flag
C5 C1 C2 . . 107.89(17) ?
C5 C1 S1 . . 125.34(15) ?
C2 C1 S1 . . 126.51(15) ?
C5 C1 Mn1 . . 70.32(11) ?
C2 C1 Mn1 . . 70.54(11) ?
S1 C1 Mn1 . . 129.22(10) ?
C1 C2 C3 . . 107.77(17) ?
C1 C2 S2 . . 125.95(15) ?
C3 C2 S2 . . 125.64(15) ?
C1 C2 Mn1 . . 70.99(11) ?
C3 C2 Mn1 . . 69.94(11) ?
S2 C2 Mn1 . . 131.69(11) ?
C4 C3 C2 . . 108.81(17) ?
C4 C3 S3 . . 127.49(15) ?
C2 C3 S3 . . 123.60(15) ?
C4 C3 Mn1 . . 70.21(11) ?
C2 C3 Mn1 . . 71.34(11) ?
S3 C3 Mn1 . . 127.26(11) ?
C3 C4 C5 . . 107.13(17) ?
C3 C4 S4 . . 129.66(15) ?
C5 C4 S4 . . 122.71(15) ?
C3 C4 Mn1 . . 71.06(11) ?
C5 C4 Mn1 . . 71.24(11) ?
S4 C4 Mn1 . . 129.07(11) ?
C1 C5 C4 . . 108.38(17) ?
C1 C5 S5 . . 126.06(15) ?
C4 C5 S5 . . 125.48(15) ?
C1 C5 Mn1 . . 71.30(11) ?
C4 C5 Mn1 . . 69.52(11) ?
S5 C5 Mn1 . . 127.42(10) ?
O1 C6 Mn1 . . 175.31(19) ?
O2 C7 Mn1 . . 174.41(18) ?
S1 C11 H11A . . 109.5 ?
S1 C11 H11B . . 109.5 ?
H11A C11 H11B . . 109.5 ?
S1 C11 H11C . . 109.5 ?
H11A C11 H11C . . 109.5 ?
H11B C11 H11C . . 109.5 ?
S2 C12 H12A . . 109.5 ?
S2 C12 H12B . . 109.5 ?
H12A C12 H12B . . 109.5 ?
S2 C12 H12C . . 109.5 ?
H12A C12 H12C . . 109.5 ?
H12B C12 H12C . . 109.5 ?
S3 C13 H13A . . 109.5 ?
S3 C13 H13B . . 109.5 ?
H13A C13 H13B . . 109.5 ?
S3 C13 H13C . . 109.5 ?
H13A C13 H13C . . 109.5 ?
H13B C13 H13C . . 109.5 ?
S4 C14 H14A . . 109.5 ?
S4 C14 H14B . . 109.5 ?
H14A C14 H14B . . 109.5 ?
S4 C14 H14C . . 109.5 ?
H14A C14 H14C . . 109.5 ?
H14B C14 H14C . . 109.5 ?
S5 C15 H15A . . 109.5 ?
S5 C15 H15B . . 109.5 ?
H15A C15 H15B . . 109.5 ?
S5 C15 H15C . . 109.5 ?
H15A C15 H15C . . 109.5 ?
H15B C15 H15C . . 109.5 ?
C22 C21 C26 . . 118.92(18) ?
C22 C21 P1 . . 119.18(15) ?
C26 C21 P1 . . 121.89(15) ?
C21 C22 C23 . . 120.45(19) ?
C21 C22 H22 . . 119.8 ?
C23 C22 H22 . . 119.8 ?
C24 C23 C22 . . 120.29(19) ?
C24 C23 H23 . . 119.9 ?
C22 C23 H23 . . 119.9 ?
C23 C24 C25 . . 119.73(19) ?
C23 C24 H24 . . 120.1 ?
C25 C24 H24 . . 120.1 ?
C26 C25 C24 . . 120.30(19) ?
C26 C25 H25 . . 119.9 ?
C24 C25 H25 . . 119.9 ?
C25 C26 C21 . . 120.27(19) ?
C25 C26 H26 . . 119.9 ?
C21 C26 H26 . . 119.9 ?
C32 C31 C36 . . 118.86(18) ?
C32 C31 P1 . . 117.59(15) ?
C36 C31 P1 . . 123.55(15) ?
C33 C32 C31 . . 120.89(19) ?
C33 C32 H32 . . 119.6 ?
C31 C32 H32 . . 119.6 ?
C34 C33 C32 . . 119.67(19) ?
C34 C33 H33 . . 120.2 ?
C32 C33 H33 . . 120.2 ?
C35 C34 C33 . . 119.9(2) ?
C35 C34 H34 . . 120.1 ?
C33 C34 H34 . . 120.1 ?
C34 C35 C36 . . 120.8(2) ?
C34 C35 H35 . . 119.6 ?
C36 C35 H35 . . 119.6 ?
C35 C36 C31 . . 119.80(19) ?
C35 C36 H36 . . 120.1 ?
C31 C36 H36 . . 120.1 ?
C52 C51 C56 . . 118.11(18) ?
C52 C51 P1 . . 118.83(15) ?
C56 C51 P1 . . 122.89(15) ?
C53 C52 C51 . . 120.79(19) ?
C53 C52 H52 . . 119.6 ?
C51 C52 H52 . . 119.6 ?
C54 C53 C52 . . 120.32(19) ?
C54 C53 H53 . . 119.8 ?
C52 C53 H53 . . 119.8 ?
C55 C54 C53 . . 119.69(19) ?
C55 C54 H54 . . 120.2 ?
C53 C54 H54 . . 120.2 ?
C54 C55 C56 . . 120.12(19) ?
C54 C55 H55 . . 119.9 ?
C56 C55 H55 . . 119.9 ?
C55 C56 C51 . . 120.95(19) ?
C55 C56 H56 . . 119.5 ?
C51 C56 H56 . . 119.5 ?
C7 Mn1 C6 . . 92.24(10) ?
C7 Mn1 C4 . . 92.78(8) ?
C6 Mn1 C4 . . 107.93(8) ?
C7 Mn1 C3 . . 127.69(8) ?
C6 Mn1 C3 . . 88.47(9) ?
C4 Mn1 C3 . . 38.73(7) ?
C7 Mn1 C5 . . 90.21(8) ?
C6 Mn1 C5 . . 147.16(8) ?
C4 Mn1 C5 . . 39.24(7) ?
C3 Mn1 C5 . . 64.66(7) ?
C7 Mn1 C2 . . 154.30(8) ?
C6 Mn1 C2 . . 106.63(9) ?
C4 Mn1 C2 . . 65.19(7) ?
C3 Mn1 C2 . . 38.72(7) ?
C5 Mn1 C2 . . 64.45(7) ?
C7 Mn1 C1 . . 121.60(8) ?
C6 Mn1 C1 . . 145.00(9) ?
C4 Mn1 C1 . . 65.29(7) ?
C3 Mn1 C1 . . 64.65(7) ?
C5 Mn1 C1 . . 38.38(7) ?
C2 Mn1 C1 . . 38.47(7) ?
C7 Mn1 P1 . . 94.37(7) ?
C6 Mn1 P1 . . 89.40(7) ?
C4 Mn1 P1 . . 160.97(6) ?
C3 Mn1 P1 . . 137.93(6) ?
C5 Mn1 P1 . . 123.05(5) ?
C2 Mn1 P1 . . 102.93(5) ?
C1 Mn1 P1 . . 96.03(5) ?
C31 P1 C21 . . 104.97(9) ?
C31 P1 C51 . . 101.30(9) ?
C21 P1 C51 . . 99.44(9) ?
C31 P1 Mn1 . . 113.29(6) ?
C21 P1 Mn1 . . 117.70(7) ?
C51 P1 Mn1 . . 117.84(6) ?
C1 S1 C11 . . 99.92(10) ?
C2 S2 C12 . . 98.91(10) ?
C3 S3 C13 . . 99.72(10) ?
C4 S4 C14 . . 103.97(10) ?
C5 S5 C15 . . 100.24(10) ?

loop_
_geom_bond_atom_site_label_1
_geom_bond_atom_site_label_2
_geom_bond_site_symmetry_2
_geom_bond_distance
_geom_bond_publ_flag
C1 C5 . 1.427(3) ?
C1 C2 . 1.433(3) ?
C1 S1 . 1.768(2) ?
C1 Mn1 . 2.1769(19) ?
C2 C3 . 1.433(3) ?
C2 S2 . 1.757(2) ?
C2 Mn1 . 2.171(2) ?
C3 C4 . 1.423(3) ?
C3 S3 . 1.767(2) ?
C3 Mn1 . 2.152(2) ?
C4 C5 . 1.446(3) ?
C4 S4 . 1.763(2) ?
C4 Mn1 . 2.1410(19) ?
C5 S5 . 1.762(2) ?
C5 Mn1 . 2.1640(19) ?
C6 O1 . 1.153(3) ?
C6 Mn1 . 1.785(2) ?
C7 O2 . 1.160(3) ?
C7 Mn1 . 1.776(2) ?
C11 S1 . 1.811(2) ?
C11 H11A . 0.9800 ?
C11 H11B . 0.9800 ?
C11 H11C . 0.9800 ?
C12 S2 . 1.823(2) ?
C12 H12A . 0.9800 ?
C12 H12B . 0.9800 ?
C12 H12C . 0.9800 ?
C13 S3 . 1.806(2) ?
C13 H13A . 0.9800 ?
C13 H13B . 0.9800 ?
C13 H13C . 0.9800 ?
C14 S4 . 1.804(2) ?
C14 H14A . 0.9800 ?
C14 H14B . 0.9800 ?
C14 H14C . 0.9800 ?
C15 S5 . 1.814(2) ?
C15 H15A . 0.9800 ?
C15 H15B . 0.9800 ?
C15 H15C . 0.9800 ?
C21 C22 . 1.391(3) ?
C21 C26 . 1.397(3) ?
C21 P1 . 1.837(2) ?
C22 C23 . 1.392(3) ?
C22 H22 . 0.9500 ?
C23 C24 . 1.376(3) ?
C23 H23 . 0.9500 ?
C24 C25 . 1.392(3) ?
C24 H24 . 0.9500 ?
C25 C26 . 1.385(3) ?
C25 H25 . 0.9500 ?
C26 H26 . 0.9500 ?
C31 C32 . 1.394(3) ?
C31 C36 . 1.394(3) ?
C31 P1 . 1.825(2) ?
C32 C33 . 1.385(3) ?
C32 H32 . 0.9500 ?
C33 C34 . 1.383(3) ?
C33 H33 . 0.9500 ?
C34 C35 . 1.381(3) ?
C34 H34 . 0.9500 ?
C35 C36 . 1.386(3) ?
C35 H35 . 0.9500 ?
C36 H36 . 0.9500 ?
C51 C52 . 1.397(3) ?
C51 C56 . 1.400(3) ?
C51 P1 . 1.849(2) ?
C52 C53 . 1.392(3) ?
C52 H52 . 0.9500 ?
C53 C54 . 1.387(3) ?
C53 H53 . 0.9500 ?
C54 C55 . 1.383(3) ?
C54 H54 . 0.9500 ?
C55 C56 . 1.393(3) ?
C55 H55 . 0.9500 ?
C56 H56 . 0.9500 ?
Mn1 P1 . 2.2659(6) ?

loop_
_geom_torsion_atom_site_label_1
_geom_torsion_atom_site_label_2
_geom_torsion_atom_site_label_3
_geom_torsion_atom_site_label_4
_geom_torsion_site_symmetry_1
_geom_torsion_site_symmetry_2
_geom_torsion_site_symmetry_3
_geom_torsion_site_symmetry_4
_geom_torsion
_geom_torsion_publ_flag
C5 C1 C2 C3 . . . . -0.1(2) ?
S1 C1 C2 C3 . . . . -174.49(14) ?
Mn1 C1 C2 C3 . . . . 60.56(14) ?
C5 C1 C2 S2 . . . . 171.05(15) ?
S1 C1 C2 S2 . . . . -3.3(3) ?
Mn1 C1 C2 S2 . . . . -128.25(16) ?
C5 C1 C2 Mn1 . . . . -60.70(13) ?
S1 C1 C2 Mn1 . . . . 124.95(16) ?
C1 C2 C3 C4 . . . . -0.7(2) ?
S2 C2 C3 C4 . . . . -171.96(15) ?
Mn1 C2 C3 C4 . . . . 60.50(14) ?
C1 C2 C3 S3 . . . . 175.89(14) ?
S2 C2 C3 S3 . . . . 4.7(3) ?
Mn1 C2 C3 S3 . . . . -122.88(15) ?
C1 C2 C3 Mn1 . . . . -61.23(13) ?
S2 C2 C3 Mn1 . . . . 127.55(16) ?
C2 C3 C4 C5 . . . . 1.3(2) ?
S3 C3 C4 C5 . . . . -175.15(15) ?
Mn1 C3 C4 C5 . . . . 62.51(13) ?
C2 C3 C4 S4 . . . . 173.26(15) ?
S3 C3 C4 S4 . . . . -3.2(3) ?
Mn1 C3 C4 S4 . . . . -125.53(17) ?
C2 C3 C4 Mn1 . . . . -61.21(14) ?
S3 C3 C4 Mn1 . . . . 122.34(17) ?
C2 C1 C5 C4 . . . . 0.9(2) ?
S1 C1 C5 C4 . . . . 175.38(14) ?
Mn1 C1 C5 C4 . . . . -59.89(13) ?
C2 C1 C5 S5 . . . . -176.00(14) ?
S1 C1 C5 S5 . . . . -1.6(3) ?
Mn1 C1 C5 S5 . . . . 123.17(16) ?
C2 C1 C5 Mn1 . . . . 60.84(13) ?
S1 C1 C5 Mn1 . . . . -124.73(15) ?
C3 C4 C5 C1 . . . . -1.4(2) ?
S4 C4 C5 C1 . . . . -174.03(14) ?
Mn1 C4 C5 C1 . . . . 61.01(13) ?
C3 C4 C5 S5 . . . . 175.57(15) ?
S4 C4 C5 S5 . . . . 2.9(3) ?
Mn1 C4 C5 S5 . . . . -122.03(15) ?
C3 C4 C5 Mn1 . . . . -62.40(13) ?
S4 C4 C5 Mn1 . . . . 124.96(15) ?
C26 C21 C22 C23 . . . . 1.6(3) ?
P1 C21 C22 C23 . . . . -179.71(16) ?
C21 C22 C23 C24 . . . . 0.4(3) ?
C22 C23 C24 C25 . . . . -1.5(3) ?
C23 C24 C25 C26 . . . . 0.6(3) ?
C24 C25 C26 C21 . . . . 1.3(3) ?
C22 C21 C26 C25 . . . . -2.4(3) ?
P1 C21 C26 C25 . . . . 178.90(16) ?
C36 C31 C32 C33 . . . . 3.8(3) ?
P1 C31 C32 C33 . . . . -176.58(15) ?
C31 C32 C33 C34 . . . . -1.5(3) ?
C32 C33 C34 C35 . . . . -1.8(3) ?
C33 C34 C35 C36 . . . . 2.7(3) ?
C34 C35 C36 C31 . . . . -0.3(3) ?
C32 C31 C36 C35 . . . . -2.9(3) ?
P1 C31 C36 C35 . . . . 177.53(16) ?
C56 C51 C52 C53 . . . . -1.1(3) ?
P1 C51 C52 C53 . . . . -176.48(15) ?
C51 C52 C53 C54 . . . . 0.2(3) ?
C52 C53 C54 C55 . . . . 0.3(3) ?
C53 C54 C55 C56 . . . . 0.2(3) ?
C54 C55 C56 C51 . . . . -1.1(3) ?
C52 C51 C56 C55 . . . . 1.6(3) ?
P1 C51 C56 C55 . . . . 176.74(16) ?
C32 C31 P1 C21 . . . . 164.63(15) ?
C36 C31 P1 C21 . . . . -15.75(19) ?
C32 C31 P1 C51 . . . . 61.53(16) ?
C36 C31 P1 C51 . . . . -118.84(17) ?
C32 C31 P1 Mn1 . . . . -65.66(16) ?
C36 C31 P1 Mn1 . . . . 113.96(16) ?
C22 C21 P1 C31 . . . . 134.26(16) ?
C26 C21 P1 C31 . . . . -47.07(19) ?
C22 C21 P1 C51 . . . . -121.26(16) ?
C26 C21 P1 C51 . . . . 57.41(18) ?
C22 C21 P1 Mn1 . . . . 7.20(18) ?
C26 C21 P1 Mn1 . . . . -174.13(15) ?
C52 C51 P1 C31 . . . . -174.23(15) ?
C56 C51 P1 C31 . . . . 10.64(19) ?
C52 C51 P1 C21 . . . . 78.29(17) ?
C56 C51 P1 C21 . . . . -96.83(18) ?
C52 C51 P1 Mn1 . . . . -50.07(17) ?
C56 C51 P1 Mn1 . . . . 134.80(15) ?
C5 C1 S1 C11 . . . . -109.70(18) ?
C2 C1 S1 C11 . . . . 63.7(2) ?
Mn1 C1 S1 C11 . . . . 157.66(14) ?
C1 C2 S2 C12 . . . . -101.27(19) ?
C3 C2 S2 C12 . . . . 68.4(2) ?
Mn1 C2 S2 C12 . . . . 162.59(15) ?
C4 C3 S3 C13 . . . . 62.7(2) ?
C2 C3 S3 C13 . . . . -113.22(18) ?
Mn1 C3 S3 C13 . . . . 155.46(13) ?
C3 C4 S4 C14 . . . . 50.6(2) ?
C5 C4 S4 C14 . . . . -138.59(17) ?
Mn1 C4 S4 C14 . . . . -46.93(16) ?
C1 C5 S5 C15 . . . . 67.77(19) ?
C4 C5 S5 C15 . . . . -108.66(18) ?
Mn1 C5 S5 C15 . . . . 161.08(13) ?
